data_4029293
loop_
_publ_author_name
'Zhu, Jia-Liang'
'Wu, Sih-Ting'
'Shie, Jr-Yun'

_publ_section_title
;
 Access to Functionalized Bicyclo[4,3,0]nonenes via Palladium-Catalyzed
 Oxidative Cyclization of 2-Allylcyclohexyl Oximes.
;
_journal_issue 8
_journal_name_full 'The Journal of organic chemistry'
_journal_page_first 3623
_journal_page_last 3633
_journal_paper_doi 10.1021/jo5005422
_journal_volume 79
_journal_year 2014
_chemical_formula_sum 'C11 H19 O2'
_chemical_formula_weight 183.26
_chemical_name_systematic
; 
 ? 
;
_space_group_IT_number 9
_symmetry_cell_setting monoclinic
_symmetry_space_group_name_Hall 'C -2yc'
_symmetry_space_group_name_H-M 'C 1 c 1'
_atom_sites_solution_hydrogens geom
_atom_sites_solution_primary direct
_atom_sites_solution_secondary difmap
_audit_creation_method SHELXL-97
_cell_angle_alpha 90.00
_cell_angle_beta 102.529(6)
_cell_angle_gamma 90.00
_cell_formula_units_Z 4
_cell_length_a 12.655(3)
_cell_length_b 10.193(3)
_cell_length_c 8.544(2)
_cell_measurement_reflns_used 2266
_cell_measurement_temperature 296(2)
_cell_measurement_theta_max 25.06
_cell_measurement_theta_min 2.59
_cell_volume 1075.9(5)
_computing_cell_refinement 'Bruker SAINT'
_computing_data_collection 'Bruker APEX2'
_computing_data_reduction 'Bruker SAINT'
_computing_molecular_graphics 'Bruker SHELXTL'
_computing_publication_material 'Bruker SHELXTL'
_computing_structure_refinement 'SHELXL-97 (Sheldrick, 2008)'
_computing_structure_solution 'SHELXS-97 (Sheldrick, 2008)'
_diffrn_ambient_temperature 296(2)
_diffrn_measured_fraction_theta_full 0.994
_diffrn_measured_fraction_theta_max 0.994
_diffrn_measurement_device_type 'Bruker APEX-II CCD'
_diffrn_measurement_method '\f and \w scans'
_diffrn_radiation_monochromator graphite
_diffrn_radiation_source 'fine-focus sealed tube'
_diffrn_radiation_type MoK\a
_diffrn_radiation_wavelength 0.71073
_diffrn_reflns_av_R_equivalents 0.0198
_diffrn_reflns_av_sigmaI/netI 0.0218
_diffrn_reflns_limit_h_max 14
_diffrn_reflns_limit_h_min -14
_diffrn_reflns_limit_k_max 12
_diffrn_reflns_limit_k_min -12
_diffrn_reflns_limit_l_max 10
_diffrn_reflns_limit_l_min -9
_diffrn_reflns_number 3099
_diffrn_reflns_theta_full 25.00
_diffrn_reflns_theta_max 25.00
_diffrn_reflns_theta_min 2.59
_exptl_absorpt_coefficient_mu 0.076
_exptl_absorpt_correction_T_max 0.9858
_exptl_absorpt_correction_T_min 0.9718
_exptl_absorpt_correction_type multi-scan
_exptl_absorpt_process_details SADABS
_exptl_crystal_colour colourless
_exptl_crystal_density_diffrn 1.131
_exptl_crystal_density_method 'not measured'
_exptl_crystal_description block
_exptl_crystal_F_000 404
_exptl_crystal_size_max 0.38
_exptl_crystal_size_mid 0.20
_exptl_crystal_size_min 0.19
_refine_diff_density_max 0.252
_refine_diff_density_min -0.155
_refine_diff_density_rms 0.044
_refine_ls_abs_structure_details 'Flack H D (1983), Acta Cryst. A39, 876-881'
_refine_ls_abs_structure_Flack -1(2)
_refine_ls_extinction_method none
_refine_ls_goodness_of_fit_ref 1.042
_refine_ls_hydrogen_treatment constr
_refine_ls_matrix_type full
_refine_ls_number_parameters 121
_refine_ls_number_reflns 1753
_refine_ls_number_restraints 2
_refine_ls_restrained_S_all 1.042
_refine_ls_R_factor_all 0.0571
_refine_ls_R_factor_gt 0.0507
_refine_ls_shift/su_max 0.000
_refine_ls_shift/su_mean 0.000
_refine_ls_structure_factor_coef Fsqd
_refine_ls_weighting_details 'calc w=1/[\s^2^(Fo^2^)+(0.0965P)^2^+0.3236P] where P=(Fo^2^+2Fc^2^)/3'
_refine_ls_weighting_scheme calc
_refine_ls_wR_factor_gt 0.1379
_refine_ls_wR_factor_ref 0.1459
_reflns_number_gt 1561
_reflns_number_total 1753
_reflns_threshold_expression >2sigma(I)
_cod_data_source_file jo5005422_si_002.cif
_cod_data_source_block 1
_cod_depositor_comments
;
The following automatic conversions were performed:

'_symmetry_cell_setting' value 'Monoclinic' changed to 'monoclinic'
according to
/usr/data/users/saulius/crontab/automatic-downloads/rss-feeds/ACS/lib/dictionaries/cif_core.dic
dictionary named 'cif_core.dic' version 2.4.2 from 2011-04-26.

Automatic conversion script
Id: cif_fix_values 2281 2013-09-26 08:29:07Z andrius 

 Adding full bibliography for
 ./tmp-cod-update-bibliographies-12971/cifs/4029293.cif.
;
_cod_original_sg_symbol_H-M Cc
_cod_database_code 4029293

loop_
_symmetry_equiv_pos_as_xyz
'x, y, z'
'x, -y, z+1/2'
'x+1/2, y+1/2, z'
'x+1/2, -y+1/2, z+1/2'

loop_
_atom_site_label
_atom_site_type_symbol
_atom_site_fract_x
_atom_site_fract_y
_atom_site_fract_z
_atom_site_U_iso_or_equiv
_atom_site_adp_type
_atom_site_occupancy
_atom_site_symmetry_multiplicity
_atom_site_calc_flag
_atom_site_refinement_flags
C1 C 0.1815(3) 0.3390(3) 0.9576(5) 0.0688(9) Uani 1 1 d .
H1A H 0.2236 0.3465 1.0665 0.083 Uiso 1 1 calc R
H1B H 0.1274 0.4080 0.9406 0.083 Uiso 1 1 calc R
C2 C 0.2565(5) 0.3571(5) 0.8396(9) 0.117(2) Uani 1 1 d .
H2A H 0.2873 0.4446 0.8514 0.140 Uiso 1 1 calc R
H2B H 0.3155 0.2944 0.8642 0.140 Uiso 1 1 calc R
C3 C 0.1946(5) 0.3374(6) 0.6676(7) 0.124(2) Uani 1 1 d .
H3 H 0.1903 0.3998 0.5871 0.149 Uiso 1 1 calc R
C4 C 0.1420(4) 0.2066(5) 0.6437(5) 0.0934(16) Uani 1 1 d .
H4A H 0.1973 0.1394 0.6543 0.112 Uiso 1 1 calc R
H4B H 0.0978 0.2015 0.5359 0.112 Uiso 1 1 calc R
C5 C 0.0724(3) 0.1800(3) 0.7614(3) 0.0612(8) Uani 1 1 d .
H5 H 0.0522 0.0870 0.7523 0.073 Uiso 1 1 calc R
C6 C 0.1256(2) 0.2068(2) 0.9363(3) 0.0405(6) Uani 1 1 d .
C7 C 0.0289(3) 0.1989(3) 1.0179(4) 0.0548(7) Uani 1 1 d .
H7 H 0.0135 0.1052 1.0256 0.066 Uiso 1 1 calc R
C8 C -0.0687(3) 0.2560(3) 0.8965(4) 0.0597(8) Uani 1 1 d .
H8 H -0.1281 0.1926 0.8849 0.072 Uiso 1 1 calc R
C9 C -0.0324(3) 0.2605(5) 0.7382(4) 0.0825(12) Uani 1 1 d .
H9A H -0.0194 0.3504 0.7102 0.099 Uiso 1 1 calc R
H9B H -0.0876 0.2232 0.6530 0.099 Uiso 1 1 calc R
C10 C 0.0484(4) 0.2516(6) 1.1889(5) 0.0944(15) Uani 1 1 d .
H10A H 0.1087 0.2066 1.2544 0.142 Uiso 1 1 calc R
H10B H -0.0151 0.2375 1.2312 0.142 Uiso 1 1 calc R
H10C H 0.0637 0.3438 1.1887 0.142 Uiso 1 1 calc R
C11 C -0.1107(2) 0.3860(3) 0.9389(4) 0.0571(7) Uani 1 1 d .
H11A H -0.1303 0.3798 1.0423 0.068 Uiso 1 1 calc R
H11B H -0.0544 0.4519 0.9468 0.068 Uiso 1 1 calc R
O1 O -0.20203(18) 0.4241(3) 0.8212(3) 0.0721(7) Uani 1 1 d .
H1 H -0.2407 0.4720 0.8618 0.108 Uiso 1 1 calc R
O2 O 0.20339(16) 0.10533(18) 0.9884(2) 0.0546(5) Uani 1 1 d .
H2 H 0.2231 0.1076 1.0863 0.082 Uiso 1 1 calc R

loop_
_atom_site_aniso_label
_atom_site_aniso_U_11
_atom_site_aniso_U_22
_atom_site_aniso_U_33
_atom_site_aniso_U_23
_atom_site_aniso_U_13
_atom_site_aniso_U_12
C1 0.0617(19) 0.0538(15) 0.097(3) -0.0150(15) 0.0312(18) 0.0022(14)
C2 0.101(3) 0.087(3) 0.189(7) 0.012(3) 0.092(4) -0.001(3)
C3 0.161(5) 0.123(4) 0.123(4) 0.069(4) 0.104(4) 0.070(4)
C4 0.128(4) 0.115(3) 0.0441(19) 0.0214(19) 0.035(2) 0.073(3)
C5 0.079(2) 0.0643(17) 0.0374(15) -0.0016(12) 0.0062(14) 0.0326(16)
C6 0.0467(14) 0.0388(12) 0.0360(13) 0.0001(9) 0.0086(11) 0.0165(10)
C7 0.0532(15) 0.0641(17) 0.0485(17) 0.0139(13) 0.0143(12) 0.0161(13)
C8 0.0486(16) 0.0635(17) 0.0638(19) -0.0074(13) 0.0051(13) 0.0070(14)
C9 0.082(3) 0.114(3) 0.0447(19) -0.0078(16) -0.0022(18) 0.048(2)
C10 0.078(2) 0.169(4) 0.0403(19) 0.018(2) 0.0220(15) 0.054(3)
C11 0.0439(15) 0.0750(19) 0.0502(17) -0.0022(13) 0.0056(12) 0.0190(14)
O1 0.0640(13) 0.0897(16) 0.0533(13) -0.0189(10) -0.0075(10) 0.0420(12)
O2 0.0607(12) 0.0634(12) 0.0377(10) 0.0054(8) 0.0065(8) 0.0328(10)

loop_
_atom_type_symbol
_atom_type_description
_atom_type_scat_dispersion_real
_atom_type_scat_dispersion_imag
_atom_type_scat_source
C C 0.0033 0.0016 'International Tables Vol C Tables 4.2.6.8 and 6.1.1.4'
H H 0.0000 0.0000 'International Tables Vol C Tables 4.2.6.8 and 6.1.1.4'
O O 0.0106 0.0060 'International Tables Vol C Tables 4.2.6.8 and 6.1.1.4'

loop_
_geom_angle_atom_site_label_1
_geom_angle_atom_site_label_2
_geom_angle_atom_site_label_3
_geom_angle
C6 C1 C2 111.5(3)
C6 C1 H1A 109.3
C2 C1 H1A 109.3
C6 C1 H1B 109.3
C2 C1 H1B 109.3
H1A C1 H1B 108.0
C3 C2 C1 110.8(4)
C3 C2 H2A 109.5
C1 C2 H2A 109.5
C3 C2 H2B 109.5
C1 C2 H2B 109.5
H2A C2 H2B 108.1
C4 C3 C2 111.9(3)
C4 C3 H3 124.0
C2 C3 H3 124.0
C3 C4 C5 112.5(3)
C3 C4 H4A 109.1
C5 C4 H4A 109.1
C3 C4 H4B 109.1
C5 C4 H4B 109.1
H4A C4 H4B 107.8
C4 C5 C6 115.3(3)
C4 C5 C9 115.7(3)
C6 C5 C9 102.5(2)
C4 C5 H5 107.7
C6 C5 H5 107.7
C9 C5 H5 107.7
O2 C6 C1 109.5(2)
O2 C6 C5 107.59(18)
C1 C6 C5 111.9(3)
O2 C6 C7 112.5(2)
C1 C6 C7 112.9(2)
C5 C6 C7 102.1(2)
C10 C7 C6 115.9(3)
C10 C7 C8 116.8(3)
C6 C7 C8 106.0(2)
C10 C7 H7 105.7
C6 C7 H7 105.7
C8 C7 H7 105.7
C11 C8 C9 112.2(3)
C11 C8 C7 116.3(3)
C9 C8 C7 104.9(3)
C11 C8 H8 107.7
C9 C8 H8 107.7
C7 C8 H8 107.7
C8 C9 C5 106.7(3)
C8 C9 H9A 110.4
C5 C9 H9A 110.4
C8 C9 H9B 110.4
C5 C9 H9B 110.4
H9A C9 H9B 108.6
C7 C10 H10A 109.5
C7 C10 H10B 109.5
H10A C10 H10B 109.5
C7 C10 H10C 109.5
H10A C10 H10C 109.5
H10B C10 H10C 109.5
O1 C11 C8 110.4(3)
O1 C11 H11A 109.6
C8 C11 H11A 109.6
O1 C11 H11B 109.6
C8 C11 H11B 109.6
H11A C11 H11B 108.1
C11 O1 H1 109.5
C6 O2 H2 109.5

loop_
_geom_bond_atom_site_label_1
_geom_bond_atom_site_label_2
_geom_bond_distance
C1 C6 1.514(4)
C1 C2 1.539(6)
C1 H1A 0.9700
C1 H1B 0.9700
C2 C3 1.521(10)
C2 H2A 0.9700
C2 H2B 0.9700
C3 C4 1.485(8)
C3 H3 0.9300
C4 C5 1.498(5)
C4 H4A 0.9700
C4 H4B 0.9700
C5 C6 1.524(4)
C5 C9 1.537(4)
C5 H5 0.9800
C6 O2 1.431(3)
C6 C7 1.536(4)
C7 C10 1.526(5)
C7 C8 1.544(5)
C7 H7 0.9800
C8 C11 1.501(4)
C8 C9 1.520(5)
C8 H8 0.9800
C9 H9A 0.9700
C9 H9B 0.9700
C10 H10A 0.9600
C10 H10B 0.9600
C10 H10C 0.9600
C11 O1 1.412(4)
C11 H11A 0.9700
C11 H11B 0.9700
O1 H1 0.8200
O2 H2 0.8200
